data_4077839
loop_
_publ_author_name
'Esteruelas, Miguel A.'
'L\'opez, Ana M.'
'Mora, Malka'
'O\~nate, Enrique'

_publ_section_title
;
 Reactions of Osmium--Pinacolboryl Complexes: Preparation of the First
 Vinylideneboronate Esters
;
_journal_issue 8
_journal_name_full Organometallics
_journal_page_first 2965
_journal_paper_doi 10.1021/om200485k
_journal_volume 31
_journal_year 2012
_chemical_formula_sum 'C33 H59 B O3 Os P2'
_chemical_formula_weight 766.75
_chemical_name_systematic
; 
 ? 
;
_space_group_IT_number 14
_symmetry_cell_setting monoclinic
_symmetry_space_group_name_Hall '-P 2yn'
_symmetry_space_group_name_H-M 'P 1 21/n 1'
_atom_sites_solution_hydrogens geom
_atom_sites_solution_primary direct
_atom_sites_solution_secondary difmap
_audit_creation_method SHELXL-97
_cell_angle_alpha 90.00
_cell_angle_beta 98.8030(10)
_cell_angle_gamma 90.00
_cell_formula_units_Z 4
_cell_length_a 11.5504(5)
_cell_length_b 23.2329(10)
_cell_length_c 13.1600(6)
_cell_measurement_reflns_used 9863
_cell_measurement_temperature 100(2)
_cell_measurement_theta_max 28
_cell_measurement_theta_min 2.2
_cell_volume 3489.9(3)
_computing_cell_refinement 'SAINT+ v. 6.02 (Bruker AXS, 1999)'
_computing_data_collection 'SMART v. 5.625 (Bruker AXS, 2000)'
_computing_data_reduction 'SAINT+ v. 6.02 (Bruker AXS, 1999)'
_computing_molecular_graphics 'XP, SHELXTL v. 6.1 (Bruker, 2000)'
_computing_publication_material 'XCIF, SHELXTL v. 6.1 (Bruker, 2000)'
_computing_structure_refinement 'SHELXL-97 (Sheldrick, 1997)'
_computing_structure_solution 'SHELXS-97 (Sheldrick, 1990)'
_diffrn_ambient_temperature 100(2)
_diffrn_detector_area_resol_mean 8.26
_diffrn_measured_fraction_theta_full 0.992
_diffrn_measured_fraction_theta_max 0.933
_diffrn_measurement_device_type 'Bruker SMART APEX CCD system'
_diffrn_measurement_method '\w rotations with narrow frames'
_diffrn_radiation_monochromator graphite
_diffrn_radiation_source 'normal-focus sealed tube'
_diffrn_radiation_type MoK\a
_diffrn_radiation_wavelength 0.71073
_diffrn_reflns_av_R_equivalents 0.0287
_diffrn_reflns_av_sigmaI/netI 0.0245
_diffrn_reflns_limit_h_max 15
_diffrn_reflns_limit_h_min -14
_diffrn_reflns_limit_k_max 31
_diffrn_reflns_limit_k_min -30
_diffrn_reflns_limit_l_max 16
_diffrn_reflns_limit_l_min -17
_diffrn_reflns_number 36048
_diffrn_reflns_theta_full 27.50
_diffrn_reflns_theta_max 28.61
_diffrn_reflns_theta_min 1.75
_diffrn_standards_decay_% 0
_exptl_absorpt_coefficient_mu 3.776
_exptl_absorpt_correction_T_max 0.746
_exptl_absorpt_correction_T_min 0.580
_exptl_absorpt_correction_type multi-scan
_exptl_absorpt_process_details
;
 Absorption correction performed with SADABS program. This is based on the
method of Blessing: Blessing, R. H., Acta Crystallogr., Sect. A 1995, 51, 33.
;
_exptl_crystal_colour red
_exptl_crystal_density_diffrn 1.459
_exptl_crystal_density_method 'not measured'
_exptl_crystal_description 'irregular block'
_exptl_crystal_F_000 1568
_exptl_crystal_size_max 0.20
_exptl_crystal_size_mid 0.18
_exptl_crystal_size_min 0.08
_refine_diff_density_max 1.147
_refine_diff_density_min -0.566
_refine_diff_density_rms 0.085
_refine_ls_extinction_method none
_refine_ls_goodness_of_fit_ref 1.035
_refine_ls_hydrogen_treatment constr
_refine_ls_matrix_type full
_refine_ls_number_parameters 373
_refine_ls_number_reflns 8346
_refine_ls_number_restraints 6
_refine_ls_restrained_S_all 1.035
_refine_ls_R_factor_all 0.0273
_refine_ls_R_factor_gt 0.0210
_refine_ls_shift/su_max 0.013
_refine_ls_shift/su_mean 0.001
_refine_ls_structure_factor_coef Fsqd
_refine_ls_weighting_details 'calc w=1/[\s^2^(Fo^2^)+(0.0258P)^2^+1.2477P] where P=(Fo^2^+2Fc^2^)/3'
_refine_ls_weighting_scheme calc
_refine_ls_wR_factor_gt 0.0480
_refine_ls_wR_factor_ref 0.0505
_reflns_number_gt 7273
_reflns_number_total 8346
_reflns_threshold_expression >2sigma(I)
_cod_data_source_file om200485k_si_001.cif
_cod_data_source_block enrique54as
_cod_original_sg_symbol_H-M P21/n
_cod_database_code 4077839

loop_
_symmetry_equiv_pos_as_xyz
'x, y, z'
'-x+1/2, y+1/2, -z+1/2'
'-x, -y, -z'
'x-1/2, -y-1/2, z-1/2'

loop_
_atom_site_label
_atom_site_type_symbol
_atom_site_fract_x
_atom_site_fract_y
_atom_site_fract_z
_atom_site_U_iso_or_equiv
_atom_site_adp_type
_atom_site_occupancy
_atom_site_symmetry_multiplicity
_atom_site_calc_flag
_atom_site_refinement_flags
_atom_site_disorder_assembly
_atom_site_disorder_group
Os Os 0.134163(7) 0.109491(3) 0.756337(6) 0.01434(3) Uani 1 1 d . A .
P1 P 0.11230(5) 0.00782(2) 0.76517(4) 0.01637(12) Uani 1 1 d . . .
P2 P 0.10571(5) 0.21089(3) 0.75835(4) 0.01835(12) Uani 1 1 d . . .
O1 O 0.34545(14) 0.11488(7) 0.63803(12) 0.0203(3) Uani 1 1 d . A .
O2 O 0.40045(14) 0.11145(7) 0.81250(12) 0.0195(3) Uani 1 1 d . A .
O3 O 0.07513(18) 0.09818(9) 0.52498(14) 0.0359(5) Uani 1 1 d . A .
B1 B 0.3046(2) 0.11196(11) 0.7334(2) 0.0173(5) Uani 1 1 d . . .
C1 C 0.1685(2) 0.11371(9) 0.91547(19) 0.0199(5) Uani 1 1 d . . .
C2 C 0.1888(2) 0.11871(9) 1.00877(19) 0.0205(5) Uani 1 1 d . A .
C3 C 0.2160(2) 0.12656(10) 1.11820(18) 0.0210(5) Uani 1 1 d . . .
C4 C 0.1491(2) 0.16343(10) 1.17062(18) 0.0252(5) Uani 1 1 d . A .
H4 H 0.0857 0.1843 1.1332 0.030 Uiso 1 1 calc R . .
C5 C 0.1746(2) 0.16975(12) 1.27662(19) 0.0293(6) Uani 1 1 d . . .
H5 H 0.1283 0.1948 1.3110 0.035 Uiso 1 1 calc R A .
C6 C 0.2667(2) 0.14005(12) 1.3327(2) 0.0318(6) Uani 1 1 d . A .
H6 H 0.2831 0.1442 1.4053 0.038 Uiso 1 1 calc R . .
C7 C 0.3347(3) 0.10419(11) 1.2817(2) 0.0307(6) Uani 1 1 d . . .
H7 H 0.3988 0.0841 1.3195 0.037 Uiso 1 1 calc R A .
C8 C 0.3098(2) 0.09749(11) 1.17585(19) 0.0255(5) Uani 1 1 d . A .
H8 H 0.3573 0.0728 1.1420 0.031 Uiso 1 1 calc R . .
C9 C 0.0973(2) 0.10396(10) 0.61344(18) 0.0201(5) Uani 1 1 d . . .
C10 C 0.4709(2) 0.12543(11) 0.65542(18) 0.0211(5) Uani 1 1 d . . .
C11 C 0.4886(2) 0.18948(11) 0.6387(2) 0.0317(6) Uani 1 1 d . A .
H11A H 0.4494 0.2004 0.5700 0.048 Uiso 1 1 calc R . .
H11B H 0.5726 0.1977 0.6444 0.048 Uiso 1 1 calc R . .
H11C H 0.4554 0.2115 0.6908 0.048 Uiso 1 1 calc R . .
C12 C 0.5257(2) 0.09068(12) 0.57642(19) 0.0298(6) Uani 1 1 d . A .
H12A H 0.5022 0.0503 0.5794 0.045 Uiso 1 1 calc R . .
H12B H 0.6113 0.0935 0.5918 0.045 Uiso 1 1 calc R . .
H12C H 0.4988 0.1060 0.5074 0.045 Uiso 1 1 calc R . .
C13 C 0.5082(2) 0.10575(10) 0.76952(18) 0.0209(5) Uani 1 1 d . A .
C14 C 0.6016(2) 0.14329(12) 0.83184(19) 0.0282(6) Uani 1 1 d . . .
H14A H 0.5732 0.1830 0.8324 0.042 Uiso 1 1 calc R A .
H14B H 0.6733 0.1421 0.8007 0.042 Uiso 1 1 calc R . .
H14C H 0.6181 0.1288 0.9025 0.042 Uiso 1 1 calc R . .
C15 C 0.5459(2) 0.04296(11) 0.77996(19) 0.0262(5) Uani 1 1 d . . .
H15A H 0.5551 0.0316 0.8525 0.039 Uiso 1 1 calc R A .
H15B H 0.6207 0.0381 0.7544 0.039 Uiso 1 1 calc R . .
H15C H 0.4862 0.0188 0.7397 0.039 Uiso 1 1 calc R . .
C16 C 0.1430(2) -0.03547(10) 0.65393(17) 0.0195(5) Uani 1 1 d . . .
H16 H 0.0862 -0.0215 0.5939 0.023 Uiso 1 1 calc R . .
C17 C 0.2643(2) -0.02612(11) 0.62391(19) 0.0276(5) Uani 1 1 d . . .
H17A H 0.3242 -0.0416 0.6778 0.041 Uiso 1 1 calc R . .
H17B H 0.2777 0.0152 0.6157 0.041 Uiso 1 1 calc R . .
H17C H 0.2689 -0.0459 0.5589 0.041 Uiso 1 1 calc R . .
C18 C 0.1181(2) -0.09990(10) 0.6620(2) 0.0256(5) Uani 1 1 d . . .
H18A H 0.1219 -0.1184 0.5957 0.038 Uiso 1 1 calc R . .
H18B H 0.0399 -0.1053 0.6805 0.038 Uiso 1 1 calc R . .
H18C H 0.1767 -0.1172 0.7150 0.038 Uiso 1 1 calc R . .
C19 C 0.1818(2) -0.02533(10) 0.88791(17) 0.0201(5) Uani 1 1 d . . .
H19 H 0.1623 0.0012 0.9427 0.024 Uiso 1 1 calc R . .
C20 C 0.3154(2) -0.02359(12) 0.89810(19) 0.0282(6) Uani 1 1 d . . .
H20A H 0.3497 -0.0326 0.9691 0.042 Uiso 1 1 calc R . .
H20B H 0.3404 0.0149 0.8802 0.042 Uiso 1 1 calc R . .
H20C H 0.3417 -0.0520 0.8515 0.042 Uiso 1 1 calc R . .
C21 C 0.1394(2) -0.08467(10) 0.91750(19) 0.0264(5) Uani 1 1 d . . .
H21A H 0.1648 -0.1140 0.8722 0.040 Uiso 1 1 calc R . .
H21B H 0.0537 -0.0847 0.9103 0.040 Uiso 1 1 calc R . .
H21C H 0.1725 -0.0932 0.9890 0.040 Uiso 1 1 calc R . .
C22 C -0.0467(2) -0.00699(10) 0.76317(17) 0.0195(5) Uani 1 1 d . . .
H22 H -0.0560 -0.0491 0.7754 0.023 Uiso 1 1 calc R . .
C23 C -0.1218(2) 0.00828(11) 0.66029(18) 0.0263(5) Uani 1 1 d . . .
H23A H -0.2048 0.0025 0.6655 0.039 Uiso 1 1 calc R . .
H23B H -0.1000 -0.0165 0.6060 0.039 Uiso 1 1 calc R . .
H23C H -0.1088 0.0486 0.6436 0.039 Uiso 1 1 calc R . .
C24 C -0.0907(2) 0.02571(11) 0.85092(18) 0.0249(5) Uani 1 1 d . . .
H24A H -0.0902 0.0671 0.8369 0.037 Uiso 1 1 calc R . .
H24B H -0.0394 0.0175 0.9157 0.037 Uiso 1 1 calc R . .
H24C H -0.1707 0.0134 0.8562 0.037 Uiso 1 1 calc R . .
C25 C 0.1850(2) 0.24872(12) 0.8728(2) 0.0371(7) Uani 1 1 d . A .
H25 H 0.1688 0.2253 0.9329 0.044 Uiso 1 1 calc R . .
C26 C 0.3181(2) 0.24489(13) 0.8760(3) 0.0469(8) Uani 1 1 d . . .
H26A H 0.3402 0.2650 0.8164 0.070 Uiso 1 1 calc R A .
H26B H 0.3415 0.2044 0.8742 0.070 Uiso 1 1 calc R . .
H26C H 0.3577 0.2628 0.9393 0.070 Uiso 1 1 calc R . .
C27 C 0.1445(3) 0.30862(12) 0.8940(2) 0.0388(7) Uani 1 1 d . . .
H27A H 0.1861 0.3220 0.9604 0.058 Uiso 1 1 calc R A .
H27B H 0.0601 0.3082 0.8960 0.058 Uiso 1 1 calc R . .
H27C H 0.1611 0.3347 0.8395 0.058 Uiso 1 1 calc R . .
C28 C -0.0498(2) 0.22508(11) 0.77046(19) 0.0252(5) Uani 1 1 d . A .
H28 H -0.0625 0.2676 0.7657 0.030 Uiso 1 1 calc R . .
C29 C -0.1321(2) 0.19707(14) 0.6816(2) 0.0401(7) Uani 1 1 d . . .
H29A H -0.1299 0.1552 0.6899 0.060 Uiso 1 1 calc R A .
H29B H -0.1067 0.2073 0.6162 0.060 Uiso 1 1 calc R . .
H29C H -0.2122 0.2109 0.6818 0.060 Uiso 1 1 calc R . .
C30 C -0.0811(2) 0.20509(11) 0.8734(2) 0.0309(6) Uani 1 1 d . . .
H30A H -0.1635 0.2140 0.8763 0.046 Uiso 1 1 calc R A .
H30B H -0.0312 0.2249 0.9295 0.046 Uiso 1 1 calc R . .
H30C H -0.0688 0.1635 0.8804 0.046 Uiso 1 1 calc R . .
C31A C 0.1462(4) 0.25848(16) 0.6567(3) 0.0201(7) Uiso 0.624(4) 1 d PD A 1
H31A H 0.2266 0.2730 0.6832 0.024 Uiso 0.624(4) 1 calc PR A 1
C32A C 0.0694(4) 0.31221(18) 0.6336(4) 0.0239(5) Uiso 0.624(4) 1 d PD A 1
H32A H 0.1048 0.3379 0.5879 0.036 Uiso 0.624(4) 1 calc PR A 1
H32B H 0.0632 0.3323 0.6980 0.036 Uiso 0.624(4) 1 calc PR A 1
H32C H -0.0089 0.3007 0.6002 0.036 Uiso 0.624(4) 1 calc PR A 1
C33A C 0.1562(4) 0.22739(17) 0.5554(3) 0.0239(5) Uiso 0.624(4) 1 d PD A 1
H33A H 0.0789 0.2134 0.5242 0.036 Uiso 0.624(4) 1 calc PR A 1
H33B H 0.2101 0.1948 0.5692 0.036 Uiso 0.624(4) 1 calc PR A 1
H33C H 0.1862 0.2542 0.5081 0.036 Uiso 0.624(4) 1 calc PR A 1
C31B C 0.0959(6) 0.2475(3) 0.6258(5) 0.0201(7) Uiso 0.376(4) 1 d PD A 2
H31B H 0.0414 0.2226 0.5783 0.024 Uiso 0.376(4) 1 calc PR A 2
C32B C 0.0413(6) 0.3074(3) 0.6144(6) 0.0239(5) Uiso 0.376(4) 1 d PD A 2
H32D H 0.0904 0.3344 0.6592 0.036 Uiso 0.376(4) 1 calc PR A 2
H32E H -0.0372 0.3062 0.6339 0.036 Uiso 0.376(4) 1 calc PR A 2
H32F H 0.0358 0.3200 0.5428 0.036 Uiso 0.376(4) 1 calc PR A 2
C33B C 0.2114(5) 0.2451(3) 0.5837(5) 0.0239(5) Uiso 0.376(4) 1 d PD A 2
H33D H 0.1993 0.2586 0.5123 0.036 Uiso 0.376(4) 1 calc PR A 2
H33E H 0.2401 0.2053 0.5863 0.036 Uiso 0.376(4) 1 calc PR A 2
H33F H 0.2691 0.2697 0.6253 0.036 Uiso 0.376(4) 1 calc PR A 2

loop_
_atom_site_aniso_label
_atom_site_aniso_U_11
_atom_site_aniso_U_22
_atom_site_aniso_U_33
_atom_site_aniso_U_23
_atom_site_aniso_U_13
_atom_site_aniso_U_12
Os 0.01423(5) 0.01437(5) 0.01473(5) -0.00109(3) 0.00319(3) -0.00006(3)
P1 0.0165(3) 0.0155(3) 0.0173(3) -0.0011(2) 0.0030(2) 0.0003(2)
P2 0.0198(3) 0.0148(3) 0.0220(3) -0.0009(2) 0.0080(2) -0.0006(2)
O1 0.0149(8) 0.0272(9) 0.0192(8) 0.0013(6) 0.0041(6) -0.0012(6)
O2 0.0153(8) 0.0256(9) 0.0180(8) 0.0013(6) 0.0039(6) 0.0021(6)
O3 0.0384(12) 0.0454(12) 0.0217(10) -0.0074(8) -0.0027(8) 0.0059(9)
B1 0.0166(12) 0.0166(12) 0.0189(12) 0.0008(9) 0.0031(10) -0.0006(10)
C1 0.0190(11) 0.0174(11) 0.0237(12) 0.0004(9) 0.0050(9) -0.0006(9)
C2 0.0224(12) 0.0165(11) 0.0235(12) 0.0000(9) 0.0063(10) -0.0009(9)
C3 0.0259(13) 0.0172(11) 0.0199(11) -0.0016(9) 0.0036(10) -0.0069(9)
C4 0.0286(13) 0.0220(13) 0.0251(12) -0.0013(10) 0.0050(10) -0.0033(10)
C5 0.0355(14) 0.0295(14) 0.0251(12) -0.0098(11) 0.0114(11) -0.0072(12)
C6 0.0427(16) 0.0325(15) 0.0199(12) -0.0061(10) 0.0042(11) -0.0111(12)
C7 0.0340(15) 0.0321(15) 0.0237(13) 0.0025(11) -0.0034(11) -0.0050(11)
C8 0.0265(13) 0.0241(13) 0.0252(13) -0.0023(10) 0.0021(10) -0.0018(10)
C9 0.0181(11) 0.0194(12) 0.0223(12) -0.0019(9) 0.0017(9) 0.0019(9)
C10 0.0171(11) 0.0277(13) 0.0188(11) 0.0020(9) 0.0036(9) -0.0012(9)
C11 0.0317(14) 0.0306(14) 0.0323(14) 0.0083(11) 0.0030(11) -0.0081(11)
C12 0.0232(13) 0.0431(16) 0.0252(13) -0.0004(11) 0.0100(11) 0.0011(11)
C13 0.0159(11) 0.0276(13) 0.0199(11) 0.0000(9) 0.0048(9) -0.0013(9)
C14 0.0208(13) 0.0344(15) 0.0283(13) -0.0024(11) -0.0004(10) -0.0041(11)
C15 0.0185(12) 0.0289(13) 0.0310(13) 0.0011(11) 0.0039(10) 0.0049(10)
C16 0.0203(12) 0.0180(11) 0.0194(11) -0.0038(9) 0.0005(9) 0.0023(9)
C17 0.0256(13) 0.0287(14) 0.0301(13) -0.0092(10) 0.0095(11) 0.0003(11)
C18 0.0276(13) 0.0212(13) 0.0278(13) -0.0055(10) 0.0034(11) 0.0012(10)
C19 0.0228(12) 0.0174(11) 0.0197(11) 0.0013(9) 0.0025(9) 0.0001(9)
C20 0.0227(13) 0.0330(14) 0.0279(13) 0.0093(11) 0.0002(10) 0.0019(11)
C21 0.0320(14) 0.0198(12) 0.0277(13) 0.0044(10) 0.0052(11) -0.0021(10)
C22 0.0176(11) 0.0159(11) 0.0253(12) -0.0012(9) 0.0045(9) -0.0022(9)
C23 0.0207(12) 0.0295(14) 0.0281(13) -0.0029(10) 0.0018(10) -0.0016(10)
C24 0.0206(12) 0.0292(13) 0.0259(12) -0.0045(10) 0.0070(10) -0.0022(10)
C25 0.0299(15) 0.0282(15) 0.0514(18) -0.0164(13) 0.0011(13) 0.0004(12)
C26 0.0240(15) 0.0334(16) 0.080(2) -0.0266(16) -0.0023(15) -0.0005(12)
C27 0.0331(15) 0.0346(16) 0.0514(18) -0.0203(13) 0.0149(13) -0.0058(12)
C28 0.0202(12) 0.0195(12) 0.0367(14) -0.0020(10) 0.0068(10) 0.0041(9)
C29 0.0275(15) 0.0441(17) 0.0458(18) -0.0033(14) -0.0038(13) -0.0010(13)
C30 0.0263(13) 0.0283(14) 0.0418(15) -0.0081(12) 0.0173(12) -0.0045(11)

loop_
_atom_type_symbol
_atom_type_description
_atom_type_scat_dispersion_real
_atom_type_scat_dispersion_imag
_atom_type_scat_source
C C 0.0033 0.0016 'International Tables Vol C Tables 4.2.6.8 and 6.1.1.4'
H H 0.0000 0.0000 'International Tables Vol C Tables 4.2.6.8 and 6.1.1.4'
B B 0.0013 0.0007 'International Tables Vol C Tables 4.2.6.8 and 6.1.1.4'
O O 0.0106 0.0060 'International Tables Vol C Tables 4.2.6.8 and 6.1.1.4'
P P 0.1023 0.0942 'International Tables Vol C Tables 4.2.6.8 and 6.1.1.4'
Cl Cl 0.1484 0.1585 'International Tables Vol C Tables 4.2.6.8 and 6.1.1.4'
Os Os -1.2165 7.6030 'International Tables Vol C Tables 4.2.6.8 and 6.1.1.4'

loop_
_geom_angle_atom_site_label_1
_geom_angle_atom_site_label_2
_geom_angle_atom_site_label_3
_geom_angle
C9 Os B1 85.94(10)
C9 Os C1 177.53(9)
B1 Os C1 96.24(10)
C9 Os P2 93.94(7)
B1 Os P2 96.43(7)
C1 Os P2 86.98(6)
C9 Os P1 88.36(7)
B1 Os P1 98.47(7)
C1 Os P1 90.17(6)
P2 Os P1 165.05(2)
C16 P1 C19 110.63(11)
C16 P1 C22 101.27(10)
C19 P1 C22 103.25(10)
C16 P1 Os 117.72(8)
C19 P1 Os 114.77(8)
C22 P1 Os 107.10(8)
C31A P2 C28 108.10(15)
C31A P2 C25 98.97(17)
C28 P2 C25 102.09(12)
C31A P2 C31B 21.32(18)
C28 P2 C31B 94.36(19)
C25 P2 C31B 118.5(2)
C31A P2 Os 122.21(11)
C28 P2 Os 108.29(8)
C25 P2 Os 115.16(10)
C31B P2 Os 114.56(18)
B1 O1 C10 109.25(18)
B1 O2 C13 109.83(17)
O2 B1 O1 109.2(2)
O2 B1 Os 124.18(17)
O1 B1 Os 126.61(17)
C2 C1 Os 177.24(19)
C1 C2 C3 177.6(3)
C8 C3 C4 117.9(2)
C8 C3 C2 121.0(2)
C4 C3 C2 121.1(2)
C5 C4 C3 120.7(2)
C5 C4 H4 119.7
C3 C4 H4 119.7
C6 C5 C4 120.8(2)
C6 C5 H5 119.6
C4 C5 H5 119.6
C5 C6 C7 119.1(2)
C5 C6 H6 120.4
C7 C6 H6 120.4
C6 C7 C8 120.5(3)
C6 C7 H7 119.7
C8 C7 H7 119.7
C7 C8 C3 121.0(2)
C7 C8 H8 119.5
C3 C8 H8 119.5
O3 C9 Os 177.3(2)
O1 C10 C11 107.16(19)
O1 C10 C12 108.10(19)
C11 C10 C12 109.8(2)
O1 C10 C13 102.91(17)
C11 C10 C13 113.6(2)
C12 C10 C13 114.6(2)
C10 C11 H11A 109.5
C10 C11 H11B 109.5
H11A C11 H11B 109.5
C10 C11 H11C 109.5
H11A C11 H11C 109.5
H11B C11 H11C 109.5
C10 C12 H12A 109.5
C10 C12 H12B 109.5
H12A C12 H12B 109.5
C10 C12 H12C 109.5
H12A C12 H12C 109.5
H12B C12 H12C 109.5
O2 C13 C15 107.62(18)
O2 C13 C14 108.45(19)
C15 C13 C14 109.3(2)
O2 C13 C10 102.74(18)
C15 C13 C10 113.5(2)
C14 C13 C10 114.7(2)
C13 C14 H14A 109.5
C13 C14 H14B 109.5
H14A C14 H14B 109.5
C13 C14 H14C 109.5
H14A C14 H14C 109.5
H14B C14 H14C 109.5
C13 C15 H15A 109.5
C13 C15 H15B 109.5
H15A C15 H15B 109.5
C13 C15 H15C 109.5
H15A C15 H15C 109.5
H15B C15 H15C 109.5
C17 C16 C18 110.2(2)
C17 C16 P1 114.86(16)
C18 C16 P1 114.52(16)
C17 C16 H16 105.4
C18 C16 H16 105.4
P1 C16 H16 105.4
C16 C17 H17A 109.5
C16 C17 H17B 109.5
H17A C17 H17B 109.5
C16 C17 H17C 109.5
H17A C17 H17C 109.5
H17B C17 H17C 109.5
C16 C18 H18A 109.5
C16 C18 H18B 109.5
H18A C18 H18B 109.5
C16 C18 H18C 109.5
H18A C18 H18C 109.5
H18B C18 H18C 109.5
C20 C19 C21 111.0(2)
C20 C19 P1 111.18(16)
C21 C19 P1 118.78(17)
C20 C19 H19 104.8
C21 C19 H19 104.8
P1 C19 H19 104.8
C19 C20 H20A 109.5
C19 C20 H20B 109.5
H20A C20 H20B 109.5
C19 C20 H20C 109.5
H20A C20 H20C 109.5
H20B C20 H20C 109.5
C19 C21 H21A 109.5
C19 C21 H21B 109.5
H21A C21 H21B 109.5
C19 C21 H21C 109.5
H21A C21 H21C 109.5
H21B C21 H21C 109.5
C24 C22 C23 110.0(2)
C24 C22 P1 109.73(15)
C23 C22 P1 113.13(16)
C24 C22 H22 107.9
C23 C22 H22 107.9
P1 C22 H22 107.9
C22 C23 H23A 109.5
C22 C23 H23B 109.5
H23A C23 H23B 109.5
C22 C23 H23C 109.5
H23A C23 H23C 109.5
H23B C23 H23C 109.5
C22 C24 H24A 109.5
C22 C24 H24B 109.5
H24A C24 H24B 109.5
C22 C24 H24C 109.5
H24A C24 H24C 109.5
H24B C24 H24C 109.5
C27 C25 C26 112.7(2)
C27 C25 P2 117.3(2)
C26 C25 P2 111.2(2)
C27 C25 H25 104.8
C26 C25 H25 104.8
P2 C25 H25 104.8
C25 C26 H26A 109.5
C25 C26 H26B 109.5
H26A C26 H26B 109.5
C25 C26 H26C 109.5
H26A C26 H26C 109.5
H26B C26 H26C 109.5
C25 C27 H27A 109.5
C25 C27 H27B 109.5
H27A C27 H27B 109.5
C25 C27 H27C 109.5
H27A C27 H27C 109.5
H27B C27 H27C 109.5
C30 C28 C29 110.2(2)
C30 C28 P2 112.68(17)
C29 C28 P2 110.70(18)
C30 C28 H28 107.7
C29 C28 H28 107.7
P2 C28 H28 107.7
C28 C29 H29A 109.5
C28 C29 H29B 109.5
H29A C29 H29B 109.5
C28 C29 H29C 109.5
H29A C29 H29C 109.5
H29B C29 H29C 109.5
C28 C30 H30A 109.5
C28 C30 H30B 109.5
H30A C30 H30B 109.5
C28 C30 H30C 109.5
H30A C30 H30C 109.5
H30B C30 H30C 109.5
C32A C31A C33A 109.2(3)
C32A C31A P2 115.3(3)
C33A C31A P2 114.1(3)
C32A C31A H31A 105.8
C33A C31A H31A 105.8
P2 C31A H31A 105.8
C33B C31B C32B 111.7(5)
C33B C31B P2 112.3(4)
C32B C31B P2 117.2(5)
C33B C31B H31B 104.7
C32B C31B H31B 104.7
P2 C31B H31B 104.7
C31B C32B H32D 109.5
C31B C32B H32E 109.5
H32D C32B H32E 109.5
C31B C32B H32F 109.5
H32D C32B H32F 109.5
H32E C32B H32F 109.5
C31B C33B H33D 109.5
C31B C33B H33E 109.5
H33D C33B H33E 109.5
C31B C33B H33F 109.5
H33D C33B H33F 109.5
H33E C33B H33F 109.5

loop_
_geom_bond_atom_site_label_1
_geom_bond_atom_site_label_2
_geom_bond_distance
Os C9 1.868(2)
Os B1 2.038(3)
Os C1 2.073(2)
Os P2 2.3793(6)
Os P1 2.3803(6)
P1 C16 1.854(2)
P1 C19 1.857(2)
P1 C22 1.864(2)
P2 C31A 1.850(4)
P2 C28 1.857(2)
P2 C25 1.860(3)
P2 C31B 1.929(6)
O1 B1 1.408(3)
O1 C10 1.453(3)
O2 B1 1.399(3)
O2 C13 1.450(3)
O3 C9 1.161(3)
C1 C2 1.220(3)
C2 C3 1.438(3)
C3 C8 1.398(4)
C3 C4 1.404(3)
C4 C5 1.389(3)
C4 H4 0.9500
C5 C6 1.383(4)
C5 H5 0.9500
C6 C7 1.388(4)
C6 H6 0.9500
C7 C8 1.387(4)
C7 H7 0.9500
C8 H8 0.9500
C10 C11 1.523(3)
C10 C12 1.528(3)
C10 C13 1.566(3)
C11 H11A 0.9800
C11 H11B 0.9800
C11 H11C 0.9800
C12 H12A 0.9800
C12 H12B 0.9800
C12 H12C 0.9800
C13 C15 1.523(3)
C13 C14 1.525(3)
C14 H14A 0.9800
C14 H14B 0.9800
C14 H14C 0.9800
C15 H15A 0.9800
C15 H15B 0.9800
C15 H15C 0.9800
C16 C17 1.529(3)
C16 C18 1.531(3)
C16 H16 1.0000
C17 H17A 0.9800
C17 H17B 0.9800
C17 H17C 0.9800
C18 H18A 0.9800
C18 H18B 0.9800
C18 H18C 0.9800
C19 C20 1.529(3)
C19 C21 1.533(3)
C19 H19 1.0000
C20 H20A 0.9800
C20 H20B 0.9800
C20 H20C 0.9800
C21 H21A 0.9800
C21 H21B 0.9800
C21 H21C 0.9800
C22 C24 1.533(3)
C22 C23 1.534(3)
C22 H22 1.0000
C23 H23A 0.9800
C23 H23B 0.9800
C23 H23C 0.9800
C24 H24A 0.9800
C24 H24B 0.9800
C24 H24C 0.9800
C25 C27 1.508(4)
C25 C26 1.535(4)
C25 H25 1.0000
C26 H26A 0.9800
C26 H26B 0.9800
C26 H26C 0.9800
C27 H27A 0.9800
C27 H27B 0.9800
C27 H27C 0.9800
C28 C30 1.527(3)
C28 C29 1.534(4)
C28 H28 1.0000
C29 H29A 0.9800
C29 H29B 0.9800
C29 H29C 0.9800
C30 H30A 0.9800
C30 H30B 0.9800
C30 H30C 0.9800
C31A C32A 1.534(5)
C31A C33A 1.536(5)
C31A H31A 1.0000
C32A H32A 0.9800
C32A H32B 0.9800
C32A H32C 0.9800
C33A H33A 0.9800
C33A H33B 0.9800
C33A H33C 0.9800
C31B C33B 1.521(7)
C31B C32B 1.525(7)
C31B H31B 1.0000
C32B H32D 0.9800
C32B H32E 0.9800
C32B H32F 0.9800
C33B H33D 0.9800
C33B H33E 0.9800
C33B H33F 0.9800
